data_7101755
loop_
_publ_author_name
'Chikkali, Samir'
'Gudat, Dietrich'
'Niemeyer, Mark'

_publ_section_title
;
 Template controlled self-assembly of bidentate phosphine complexes
 with hemilabile coordination behaviour.
;
_journal_issue 9
_journal_name_full 'Chemical communications (Cambridge, England)'
_journal_page_first 981
_journal_page_last 983
_journal_paper_doi 10.1039/b616102b
_journal_year 2007
_chemical_formula_sum 'C38 H30 Cl2 O4 P2 Pd Sn'
_chemical_formula_weight 908.56
_chemical_name_common
;
bis(chloro-1-kappa-Sn)-bis(3-(diphenyl-phosphinoylmethyl)-
benzene-1,2-diolat o)-1-kappa$4!-O,2-kappa$2!-P-tin(IV)-palladium(ii)
;
_chemical_name_systematic
;
bis(chloro-1-\k-Sn)-bis(3-(diphenyl-phosphinoylmethyl)-benzene-1,2-diolat
o)-1-\k^4^-O,2-\k^2^-P-tin(IV)-palladium(II)
;
_chemical_temperature_decomposition 487
_space_group_IT_number 13
_symmetry_cell_setting monoclinic
_symmetry_space_group_name_Hall '-P 2yc'
_symmetry_space_group_name_H-M 'P 1 2/c 1'
_atom_sites_solution_hydrogens geom
_atom_sites_solution_primary direct
_atom_sites_solution_secondary difmap
_audit_creation_method SHELXL-97
_cell_angle_alpha 90.00
_cell_angle_beta 102.516(12)
_cell_angle_gamma 90.00
_cell_formula_units_Z 2
_cell_length_a 12.227(2)
_cell_length_b 11.707(2)
_cell_length_c 16.475(3)
_cell_measurement_reflns_used 48
_cell_measurement_temperature 173(2)
_cell_measurement_theta_max 12.5
_cell_measurement_theta_min 5.1
_cell_volume 2302.2(7)
_computing_structure_refinement 'SHELXL-97 (Sheldrick, 1997)'
_computing_structure_solution 'SHELXS-97 (Sheldrick, 1990)'
_diffrn_ambient_temperature 173(2)
_diffrn_measured_fraction_theta_full 0.992
_diffrn_measured_fraction_theta_max 0.992
_diffrn_measurement_device_type 'Siemens P4'
_diffrn_radiation_monochromator graphite
_diffrn_radiation_source 'fine-focus sealed tube'
_diffrn_radiation_type MoK\a
_diffrn_radiation_wavelength 0.71073
_diffrn_reflns_av_R_equivalents 0.0244
_diffrn_reflns_av_sigmaI/netI 0.0431
_diffrn_reflns_limit_h_max 15
_diffrn_reflns_limit_h_min -16
_diffrn_reflns_limit_k_max 15
_diffrn_reflns_limit_k_min -5
_diffrn_reflns_limit_l_max 21
_diffrn_reflns_limit_l_min -21
_diffrn_reflns_number 6056
_diffrn_reflns_theta_full 28.00
_diffrn_reflns_theta_max 28.00
_diffrn_reflns_theta_min 2.15
_diffrn_standards_decay_% <0.5%
_diffrn_standards_interval_count 198
_diffrn_standards_number 2
_exptl_absorpt_coefficient_mu 1.149
_exptl_absorpt_correction_T_max 0.923
_exptl_absorpt_correction_T_min 0.589
_exptl_absorpt_correction_type psi-scan
_exptl_crystal_colour orange-red
_exptl_crystal_density_diffrn 1.311
_exptl_crystal_density_method 'not measured'
_exptl_crystal_description rod
_exptl_crystal_F_000 900
_exptl_crystal_size_max 0.40
_exptl_crystal_size_mid 0.15
_exptl_crystal_size_min 0.08
_refine_diff_density_max 1.943
_refine_diff_density_min -1.082
_refine_diff_density_rms 0.138
_refine_ls_extinction_method none
_refine_ls_goodness_of_fit_ref 1.036
_refine_ls_hydrogen_treatment refU
_refine_ls_matrix_type full
_refine_ls_number_parameters 220
_refine_ls_number_reflns 5523
_refine_ls_number_restraints 0
_refine_ls_restrained_S_all 1.036
_refine_ls_R_factor_all 0.0557
_refine_ls_R_factor_gt 0.0445
_refine_ls_shift/su_max 0.001
_refine_ls_shift/su_mean 0.000
_refine_ls_structure_factor_coef Fsqd
_refine_ls_weighting_details 'calc w=1/[\s^2^(Fo^2^)+(0.0844P)^2^] where P=(Fo^2^+2Fc^2^)/3'
_refine_ls_weighting_scheme calc
_refine_ls_wR_factor_gt 0.1191
_refine_ls_wR_factor_ref 0.1248
_reflns_number_gt 4516
_reflns_number_total 5523
_reflns_threshold_expression >2sigma(I)
_cod_data_source_file b616102b.txt
_cod_data_source_block 1
_cod_depositor_comments
;
The following automatic conversions were performed:

'_chemical_melting_point' tag was changed to
'_chemical_temperature_decomposition' since the value had been '487 K
(dec.)'. The value '487 K (dec.)' was changed to '487'.

Automatic conversion script
Id: cif_fix_values 1646 2011-03-28 12:23:43Z adriana 
;
_cod_original_sg_symbol_H-M P2/c
_cod_database_code 7101755

loop_
_symmetry_equiv_pos_as_xyz
'x, y, z'
'-x, y, -z+1/2'
'-x, -y, -z'
'x, -y, z-1/2'

loop_
_atom_site_label
_atom_site_type_symbol
_atom_site_fract_x
_atom_site_fract_y
_atom_site_fract_z
_atom_site_U_iso_or_equiv
_atom_site_adp_type
_atom_site_occupancy
_atom_site_symmetry_multiplicity
_atom_site_calc_flag
_atom_site_refinement_flags
Pd Pd 1.0000 1.11482(3) 0.2500 0.01697(11) Uani 1 2 d S
P P 1.00818(8) 1.24003(7) 0.14772(6) 0.01988(19) Uani 1 1 d .
O1 O 0.9967(2) 0.97519(19) 0.17066(16) 0.0192(5) Uani 1 1 d .
O2 O 1.1573(2) 0.8217(2) 0.22806(18) 0.0261(6) Uani 1 1 d .
Sn Sn 1.0000 0.82656(3) 0.2500 0.01907(11) Uani 1 2 d S
Cl Cl 0.93165(9) 0.70126(8) 0.13573(6) 0.0291(2) Uani 1 1 d .
C1 C 1.0193(4) 1.1512(3) 0.0570(2) 0.0259(8) Uani 1 1 d .
H1A H 0.9443 1.1197 0.0324 0.043(11) Uiso 1 1 calc R
H1B H 1.0414 1.2010 0.0147 0.043(11) Uiso 1 1 calc R
C11 C 1.1011(3) 1.0537(3) 0.0751(2) 0.0239(7) Uani 1 1 d .
C12 C 1.0880(3) 0.9726(3) 0.1338(2) 0.0220(7) Uani 1 1 d .
C13 C 1.1687(3) 0.8872(3) 0.1617(2) 0.0232(7) Uani 1 1 d .
C14 C 1.2567(4) 0.8738(4) 0.1214(3) 0.0343(9) Uani 1 1 d .
H14A H 1.3086 0.8130 0.1360 0.046(4) Uiso 1 1 calc R
C15 C 1.2678(4) 0.9508(4) 0.0593(3) 0.0374(10) Uani 1 1 d .
H15A H 1.3276 0.9414 0.0315 0.046(4) Uiso 1 1 calc R
C16 C 1.1925(4) 1.0424(3) 0.0367(3) 0.0317(9) Uani 1 1 d .
H16A H 1.2034 1.0960 -0.0042 0.046(4) Uiso 1 1 calc R
C21 C 1.1271(3) 1.3368(3) 0.1677(2) 0.0230(7) Uani 1 1 d .
C22 C 1.2320(4) 1.2943(3) 0.1650(3) 0.0306(8) Uani 1 1 d .
H22A H 1.2401 1.2166 0.1506 0.046(4) Uiso 1 1 calc R
C23 C 1.3261(4) 1.3654(4) 0.1832(3) 0.0392(10) Uani 1 1 d .
H23A H 1.3977 1.3363 0.1804 0.046(4) Uiso 1 1 calc R
C24 C 1.3149(4) 1.4785(4) 0.2055(3) 0.0424(11) Uani 1 1 d .
H24A H 1.3790 1.5264 0.2188 0.046(4) Uiso 1 1 calc R
C25 C 1.2099(4) 1.5219(3) 0.2085(3) 0.0373(10) Uani 1 1 d .
H25A H 1.2023 1.5994 0.2233 0.046(4) Uiso 1 1 calc R
C26 C 1.1155(4) 1.4511(3) 0.1895(3) 0.0274(8) Uani 1 1 d .
H26A H 1.0437 1.4806 0.1913 0.046(4) Uiso 1 1 calc R
C31 C 0.8828(3) 1.3215(3) 0.1074(2) 0.0237(7) Uani 1 1 d .
C32 C 0.8844(4) 1.4116(4) 0.0511(3) 0.0349(9) Uani 1 1 d .
H32A H 0.9530 1.4343 0.0378 0.046(4) Uiso 1 1 calc R
C33 C 0.7857(5) 1.4671(4) 0.0152(3) 0.0467(13) Uani 1 1 d .
H33A H 0.7867 1.5284 -0.0225 0.046(4) Uiso 1 1 calc R
C34 C 0.6867(5) 1.4334(5) 0.0339(4) 0.0537(14) Uani 1 1 d .
H34A H 0.6192 1.4721 0.0097 0.046(4) Uiso 1 1 calc R
C35 C 0.6845(4) 1.3431(5) 0.0883(4) 0.0500(13) Uani 1 1 d .
H35A H 0.6151 1.3190 0.0996 0.046(4) Uiso 1 1 calc R
C36 C 0.7823(4) 1.2881(4) 0.1262(3) 0.0340(9) Uani 1 1 d .
H36A H 0.7806 1.2280 0.1646 0.046(4) Uiso 1 1 calc R

loop_
_atom_site_aniso_label
_atom_site_aniso_U_11
_atom_site_aniso_U_22
_atom_site_aniso_U_33
_atom_site_aniso_U_23
_atom_site_aniso_U_13
_atom_site_aniso_U_12
Pd 0.0240(2) 0.01186(16) 0.01501(18) 0.000 0.00420(14) 0.000
P 0.0273(5) 0.0152(4) 0.0166(4) 0.0002(3) 0.0036(4) -0.0016(3)
O1 0.0215(12) 0.0163(11) 0.0212(12) -0.0024(9) 0.0081(10) -0.0027(9)
O2 0.0179(13) 0.0289(13) 0.0319(15) 0.0039(11) 0.0063(11) 0.0035(10)
Sn 0.02227(19) 0.01324(16) 0.02108(18) 0.000 0.00334(14) 0.000
Cl 0.0376(5) 0.0216(4) 0.0271(5) -0.0056(3) 0.0051(4) -0.0038(4)
C1 0.042(2) 0.0208(16) 0.0162(16) -0.0027(13) 0.0085(15) -0.0024(15)
C11 0.033(2) 0.0191(15) 0.0200(16) -0.0064(13) 0.0074(15) -0.0061(14)
C12 0.0254(18) 0.0178(15) 0.0238(17) -0.0085(13) 0.0076(14) -0.0049(13)
C13 0.0226(18) 0.0217(16) 0.0247(18) -0.0002(13) 0.0040(15) -0.0011(13)
C14 0.028(2) 0.038(2) 0.038(2) -0.0060(18) 0.0094(19) 0.0025(17)
C15 0.033(2) 0.040(2) 0.044(3) -0.006(2) 0.020(2) -0.0048(18)
C16 0.041(2) 0.0294(19) 0.028(2) -0.0043(16) 0.0150(18) -0.0062(17)
C21 0.030(2) 0.0200(16) 0.0182(16) 0.0018(13) 0.0031(15) -0.0055(14)
C22 0.029(2) 0.0261(18) 0.036(2) -0.0040(16) 0.0050(17) 0.0015(15)
C23 0.026(2) 0.042(2) 0.050(3) -0.006(2) 0.007(2) 0.0003(18)
C24 0.040(3) 0.040(2) 0.045(3) -0.010(2) 0.006(2) -0.017(2)
C25 0.041(2) 0.0221(18) 0.048(3) -0.0078(17) 0.008(2) -0.0075(17)
C26 0.032(2) 0.0206(16) 0.0299(19) -0.0017(15) 0.0081(16) 0.0003(15)
C31 0.028(2) 0.0224(17) 0.0177(16) 0.0000(13) -0.0009(15) -0.0006(14)
C32 0.040(2) 0.0292(19) 0.034(2) 0.0086(17) 0.0039(19) -0.0019(18)
C33 0.051(3) 0.037(2) 0.044(3) 0.012(2) -0.008(2) 0.006(2)
C34 0.037(3) 0.061(3) 0.052(3) 0.005(3) -0.014(2) 0.012(2)
C35 0.023(2) 0.074(4) 0.048(3) 0.003(3) -0.003(2) -0.001(2)
C36 0.026(2) 0.043(2) 0.030(2) 0.0051(18) 0.0011(17) -0.0048(17)

loop_
_atom_type_symbol
_atom_type_description
_atom_type_scat_dispersion_real
_atom_type_scat_dispersion_imag
_atom_type_scat_source
C C 0.0033 0.0016 'International Tables Vol C Tables 4.2.6.8 and 6.1.1.4'
H H 0.0000 0.0000 'International Tables Vol C Tables 4.2.6.8 and 6.1.1.4'
O O 0.0106 0.0060 'International Tables Vol C Tables 4.2.6.8 and 6.1.1.4'
P P 0.1023 0.0942 'International Tables Vol C Tables 4.2.6.8 and 6.1.1.4'
Cl Cl 0.1484 0.1585 'International Tables Vol C Tables 4.2.6.8 and 6.1.1.4'
Pd Pd -0.9988 1.0072 'International Tables Vol C Tables 4.2.6.8 and 6.1.1.4'
Sn Sn -0.6537 1.4246 'International Tables Vol C Tables 4.2.6.8 and 6.1.1.4'

loop_
_geom_angle_atom_site_label_1
_geom_angle_atom_site_label_2
_geom_angle_atom_site_label_3
_geom_angle
_geom_angle_site_symmetry_1
_geom_angle_site_symmetry_3
O1 Pd O1 76.95(14) . 2_755
O1 Pd P 168.55(7) . 2_755
O1 Pd P 92.24(7) 2_755 2_755
O1 Pd P 92.24(7) . .
O1 Pd P 168.55(7) 2_755 .
P Pd P 98.78(5) 2_755 .
C31 P C21 108.67(17) . .
C31 P C1 101.83(18) . .
C21 P C1 107.51(19) . .
C31 P Pd 116.57(14) . .
C21 P Pd 115.70(12) . .
C1 P Pd 105.17(12) . .
C12 O1 Pd 112.59(19) . .
C12 O1 Sn 109.6(2) . .
Pd O1 Sn 104.78(11) . .
C13 O2 Sn 113.0(2) . .
O2 Sn O2 176.76(15) . 2_755
O2 Sn O1 103.58(11) . 2_755
O2 Sn O1 79.07(10) 2_755 2_755
O2 Sn O1 79.07(10) . .
O2 Sn O1 103.58(11) 2_755 .
O1 Sn O1 73.49(13) 2_755 .
O2 Sn Cl 91.46(9) . .
O2 Sn Cl 86.56(8) 2_755 .
O1 Sn Cl 157.47(7) 2_755 .
O1 Sn Cl 93.43(7) . .
O2 Sn Cl 86.56(8) . 2_755
O2 Sn Cl 91.45(9) 2_755 2_755
O1 Sn Cl 93.43(7) 2_755 2_755
O1 Sn Cl 157.47(7) . 2_755
Cl Sn Cl 104.28(5) . 2_755
C11 C1 P 115.4(3) . .
C12 C11 C16 118.2(4) . .
C12 C11 C1 119.0(3) . .
C16 C11 C1 122.8(4) . .
O1 C12 C11 121.2(3) . .
O1 C12 C13 116.6(3) . .
C11 C12 C13 122.2(4) . .
O2 C13 C14 122.8(4) . .
O2 C13 C12 118.2(3) . .
C14 C13 C12 119.0(4) . .
C13 C14 C15 119.1(4) . .
C14 C15 C16 121.6(4) . .
C11 C16 C15 119.3(4) . .
C22 C21 C26 119.8(4) . .
C22 C21 P 118.7(3) . .
C26 C21 P 121.4(3) . .
C21 C22 C23 120.2(4) . .
C24 C23 C22 120.1(4) . .
C23 C24 C25 120.1(4) . .
C24 C25 C26 119.9(4) . .
C25 C26 C21 119.9(4) . .
C36 C31 C32 119.8(4) . .
C36 C31 P 119.5(3) . .
C32 C31 P 120.4(3) . .
C33 C32 C31 119.9(5) . .
C34 C33 C32 119.9(5) . .
C33 C34 C35 120.4(5) . .
C36 C35 C34 120.6(5) . .
C35 C36 C31 119.3(4) . .

loop_
_geom_bond_atom_site_label_1
_geom_bond_atom_site_label_2
_geom_bond_distance
_geom_bond_site_symmetry_2
Pd O1 2.088(2) .
Pd O1 2.088(2) 2_755
Pd P 2.2519(10) 2_755
Pd P 2.2519(10) .
P C31 1.805(4) .
P C21 1.816(4) .
P C1 1.850(4) .
O1 C12 1.381(5) .
O1 Sn 2.171(2) .
O2 C13 1.368(5) .
O2 Sn 2.033(3) .
Sn O2 2.033(3) 2_755
Sn O1 2.171(2) 2_755
Sn Cl 2.3901(10) .
Sn Cl 2.3901(10) 2_755
C1 C11 1.504(6) .
C11 C12 1.389(5) .
C11 C16 1.404(6) .
C12 C13 1.410(5) .
C13 C14 1.390(6) .
C14 C15 1.391(7) .
C15 C16 1.410(7) .
C21 C22 1.386(6) .
C21 C26 1.401(5) .
C22 C23 1.398(6) .
C23 C24 1.390(7) .
C24 C25 1.391(7) .
C25 C26 1.400(6) .
C31 C36 1.387(6) .
C31 C32 1.408(5) .
C32 C33 1.385(7) .
C33 C34 1.371(9) .
C34 C35 1.390(8) .
C35 C36 1.382(7) .
